data_7715244
loop_
_publ_author_name
'Zhao, Hui'
'Chen, Hanhan'
'yang Zhang, Ming'
'Yang, Yuanyuan'
'Yang, Zongfei'
'Ma, Pengtao'
'Niu, Jingyang'
'Wang, Jingping'

_publ_section_title
;
 Two binuclear Ni-inserted polyoxotantalates based on {NiTa10O32} units
 with catalytic activity
;
_journal_issue 12
_journal_name_full 'Dalton Transactions'
_journal_page_first 5562
_journal_page_last 5566
_journal_paper_doi 10.1039/D4DT00048J
_journal_volume 53
_journal_year 2024
_chemical_formula_moiety '0.5(K22 Na8 Ni8 O196 Ta40), 19(O)'
_chemical_formula_sum 'K11 Na4 Ni4 O117 Ta20'
_chemical_formula_weight 6247.90
_space_group_crystal_system monoclinic
_space_group_IT_number 12
_space_group_name_Hall '-C 2y'
_space_group_name_H-M_alt 'C 1 2/m 1'
_atom_sites_solution_primary dual
_audit_creation_date 2021-08-06
_audit_creation_method
;
Olex2 1.2
(compiled 2018.05.29 svn.r3508 for OlexSys, GUI svn.r5506)
;
_audit_update_record
;
2022-08-18 deposited with the CCDC.	2024-02-20 downloaded from the CCDC.
;
_cell_angle_alpha 90
_cell_angle_beta 117.159(2)
_cell_angle_gamma 90
_cell_formula_units_Z 2
_cell_length_a 20.2839(12)
_cell_length_b 14.1700(8)
_cell_length_c 27.1565(17)
_cell_measurement_reflns_used 9965
_cell_measurement_temperature 150
_cell_measurement_theta_max 28.270
_cell_measurement_theta_min 2.529
_cell_volume 6944.8(7)
_computing_cell_refinement 'SAINT V8.38A (?, 2016)'
_computing_data_reduction 'SAINT V8.38A (?, 2016)'
_computing_molecular_graphics 'Olex2 (Dolomanov et al., 2009)'
_computing_publication_material 'Olex2 (Dolomanov et al., 2009)'
_computing_structure_refinement 'ShelXL (Sheldrick, 2015)'
_computing_structure_solution 'ShelXT (Sheldrick, 2015)'
_diffrn_ambient_temperature 150
_diffrn_measured_fraction_theta_full 0.992
_diffrn_measured_fraction_theta_max 0.992
_diffrn_measurement_device_type 'Bruker D8 VENTURE PHOTON II'
_diffrn_measurement_method 'phi and omega scans'
_diffrn_radiation_monochromator 'Helios multilayer optic'
_diffrn_radiation_type MoK\a
_diffrn_radiation_wavelength 0.71073
_diffrn_reflns_av_R_equivalents 0.0574
_diffrn_reflns_av_unetI/netI 0.0596
_diffrn_reflns_Laue_measured_fraction_full 0.992
_diffrn_reflns_Laue_measured_fraction_max 0.992
_diffrn_reflns_limit_h_max 24
_diffrn_reflns_limit_h_min -23
_diffrn_reflns_limit_k_max 16
_diffrn_reflns_limit_k_min -16
_diffrn_reflns_limit_l_max 32
_diffrn_reflns_limit_l_min -32
_diffrn_reflns_number 23237
_diffrn_reflns_point_group_measured_fraction_full 0.992
_diffrn_reflns_point_group_measured_fraction_max 0.992
_diffrn_reflns_theta_full 25.098
_diffrn_reflns_theta_max 25.098
_diffrn_reflns_theta_min 2.257
_diffrn_source_type Microfocus
_exptl_absorpt_coefficient_mu 16.648
_exptl_absorpt_correction_T_max 0.7457
_exptl_absorpt_correction_T_min 0.3532
_exptl_absorpt_correction_type multi-scan
_exptl_absorpt_process_details
'SADABS-2016/2 (Bruker,2016/2) was used for absorption correction. wR2(int) was 0.1414 before and 0.0945 after correction. The Ratio of minimum to maximum transmission is 0.4736. The \l/2 correction factor is Not present.'
_exptl_crystal_colour colourless
_exptl_crystal_colour_primary colourless
_exptl_crystal_density_diffrn 2.988
_exptl_crystal_description block
_exptl_crystal_F_000 5522
_exptl_crystal_size_max 0.22
_exptl_crystal_size_mid 0.2
_exptl_crystal_size_min 0.05
_refine_diff_density_max 3.735
_refine_diff_density_min -4.479
_refine_diff_density_rms 0.616
_refine_ls_extinction_method none
_refine_ls_goodness_of_fit_ref 1.025
_refine_ls_hydrogen_treatment undef
_refine_ls_matrix_type full
_refine_ls_number_parameters 332
_refine_ls_number_reflns 6411
_refine_ls_number_restraints 108
_refine_ls_restrained_S_all 1.019
_refine_ls_R_factor_all 0.0861
_refine_ls_R_factor_gt 0.0787
_refine_ls_shift/su_max 0.000
_refine_ls_shift/su_mean 0.000
_refine_ls_structure_factor_coef Fsqd
_refine_ls_weighting_details 'w=1/[\s^2^(Fo^2^)+(0.1419P)^2^+994.3566P] where P=(Fo^2^+2Fc^2^)/3'
_refine_ls_weighting_scheme calc
_refine_ls_wR_factor_gt 0.2332
_refine_ls_wR_factor_ref 0.2417
_reflns_Friedel_coverage 0.000
_reflns_number_gt 5427
_reflns_number_total 6411
_reflns_threshold_expression 'I > 2\s(I)'
_cod_data_source_file d4dt00048j2.cif
_cod_data_source_block m7462_0m
_cod_depositor_comments 'Adding full bibliography for 7715243--7715244.cif.'
_cod_database_code 7715244
_shelx_shelxl_version_number 2018/3
_shelx_space_group_comment
;
The symmetry employed for this shelxl refinement is uniquely defined
by the following loop, which should always be used as a source of
symmetry information in preference to the above space-group names.
They are only intended as comments.
;
_shelx_estimated_absorpt_t_max 0.490
_shelx_estimated_absorpt_t_min 0.121
_diffrn_source_source 'Incoatc Ius 3.0 '
_olex2_refinement_description
;
1. Uiso/Uaniso restraints and constraints
Uanis(O18) \\sim Ueq, Uanis(O17) \\sim Ueq, Uanis(O10) \\sim Ueq, Uanis(O19)
\\sim Ueq, Uanis(O12) \\sim Ueq, Uanis(O16) \\sim Ueq, Uanis(O11) \\sim Ueq,
Uanis(O8) \\sim Ueq, Uanis(O4) \\sim Ueq, Uanis(O20) \\sim Ueq, Uanis(O3) \\sim
Ueq, Uanis(O9) \\sim Ueq, Uanis(O6) \\sim Ueq, Uanis(O14) \\sim Ueq, Uanis(O21)
\\sim Ueq, Uanis(O1W) \\sim Ueq: with sigma of 0.01 and sigma for terminal
atoms of 0.02
Uanis(O1) \\sim Ueq, Uanis(O2) \\sim Ueq: with sigma of 0.005 and sigma for
terminal atoms of 0.01
2. Others
 Fixed Sof: O14W(0.25) O15W(0.5) O16W(0.5)
;
_olex2_submission_special_instructions 'No special instructions were received'

loop_
_space_group_symop_operation_xyz
'x, y, z'
'-x, y, -z'
'x+1/2, y+1/2, z'
'-x+1/2, y+1/2, -z'
'-x, -y, -z'
'x, -y, z'
'-x+1/2, -y+1/2, -z'
'x+1/2, -y+1/2, z'

loop_
_atom_site_label
_atom_site_type_symbol
_atom_site_fract_x
_atom_site_fract_y
_atom_site_fract_z
_atom_site_U_iso_or_equiv
_atom_site_adp_type
_atom_site_occupancy
_atom_site_site_symmetry_order
_atom_site_calc_flag
_atom_site_refinement_flags_posn
_atom_site_refinement_flags_adp
_atom_site_refinement_flags_occupancy
_atom_site_disorder_assembly
_atom_site_disorder_group
Ta1 Ta 0.28624(4) 0.61861(5) 0.42135(3) 0.0174(3) Uani 1 1 d . . . . .
Ta4 Ta 0.25054(5) 0.37853(5) 0.21801(3) 0.0209(3) Uani 1 1 d . . . . .
Ta3 Ta 0.12759(4) 0.62150(6) 0.30225(3) 0.0209(3) Uani 1 1 d . . . . .
Ta2 Ta 0.13642(6) 0.500000 0.41042(5) 0.0262(3) Uani 1 2 d S T P . .
Ta5 Ta 0.39729(6) 0.500000 0.22911(5) 0.0234(3) Uani 1 2 d S T P . .
Ni1 Ni 0.26543(16) 0.500000 0.31914(13) 0.0138(7) Uani 1 2 d S T P . .
Ni2 Ni 0.11625(19) 0.500000 0.20405(14) 0.0230(8) Uani 1 2 d S T P . .
K1 K 0.6203(3) 0.7265(4) 0.4182(2) 0.0326(10) Uani 1 1 d . . . . .
O1 O 0.1930(6) 0.6005(9) 0.2631(4) 0.011(2) Uani 1 1 d . U . . .
O2 O 0.3365(6) 0.6047(8) 0.3738(5) 0.009(2) Uani 1 1 d . U . . .
O3 O 0.3361(9) 0.500000 0.4595(7) 0.017(4) Uani 1 2 d S TU P . .
O4 O 0.0778(10) 0.500000 0.2610(8) 0.023(4) Uani 1 2 d S TU P . .
O5 O 0.4541(10) 0.500000 0.3782(7) 0.017(4) Uani 1 2 d S T P . .
O6 O 0.0841(7) 0.5995(11) 0.3523(5) 0.023(3) Uani 1 1 d . U . . .
O7 O 0.1996(10) 0.500000 0.1810(8) 0.023(4) Uani 1 2 d S T P . .
O8 O 0.3259(9) 0.500000 0.2762(7) 0.012(3) Uani 1 2 d S TU P . .
O9 O 0.2120(8) 0.5985(11) 0.4491(6) 0.029(3) Uani 1 1 d . U . . .
O10 O 0.3198(8) 0.4034(11) 0.1880(6) 0.030(3) Uani 1 1 d . U . . .
O11 O 0.3254(7) 0.3070(10) 0.2793(6) 0.024(3) Uani 1 1 d . U . . .
O12 O 0.4468(7) 0.4015(10) 0.2869(5) 0.022(3) Uani 1 1 d . U . . .
O13 O 0.2074(8) 0.6939(10) 0.3598(6) 0.027(3) Uani 1 1 d . . . . .
O14 O 0.3392(8) 0.7123(10) 0.4657(6) 0.027(3) Uani 1 1 d . U . . .
O15 O 0.0668(7) 0.7118(12) 0.2592(6) 0.031(3) Uani 1 1 d . . . . .
O1W O 0.6044(12) 0.500000 0.4256(9) 0.031(5) Uani 1 2 d S TU P . .
O16 O 0.4653(8) 0.2899(10) 0.3814(6) 0.030(3) Uani 1 1 d . U . . .
O17 O 0.1935(8) 0.2897(11) 0.1716(6) 0.030(3) Uani 1 1 d . U . . .
O2W O 0.7502(9) 0.6198(10) 0.4422(6) 0.034(4) Uani 1 1 d . . . . .
O18 O 0.0475(10) 0.4035(14) 0.1488(7) 0.048(4) Uani 1 1 d . U . . .
O19 O 0.4494(12) 0.500000 0.1894(9) 0.032(5) Uani 1 2 d S TU P . .
O20 O 0.2056(9) 0.500000 0.3614(7) 0.014(4) Uani 1 2 d S TU P . .
Ta6 Ta 0.40503(4) 0.38209(5) 0.33981(3) 0.0170(2) Uani 1 1 d . . . . .
O21 O 0.0851(12) 0.500000 0.4509(9) 0.039(5) Uani 1 2 d S TU P . .
K2 K 0.5993(4) 0.500000 0.2308(3) 0.0405(17) Uani 1 2 d S T P . .
K3 K -0.0858(3) 0.7309(5) 0.2257(3) 0.0556(17) Uani 1 1 d . . . . .
K4 K 0.500000 0.500000 0.500000 0.067(4) Uani 1 4 d S T P . .
Na1 Na 0.3325(5) 0.000000 0.2569(4) 0.021(2) Uani 1 2 d S T P . .
Na2 Na 0.6745(6) 0.500000 0.3791(4) 0.022(2) Uani 1 2 d S T P . .
O3W O 0.5925(8) 0.6181(9) 0.3184(6) 0.024(3) Uiso 1 1 d . . . . .
O4W O -0.0609(7) 0.5796(10) 0.4114(5) 0.024(3) Uiso 1 1 d . . . . .
O5W O 0.4255(8) 0.7823(11) 0.4422(6) 0.033(4) Uiso 1 1 d . . . . .
O6W O -0.0618(13) 0.6212(15) 0.3212(10) 0.065(6) Uiso 1 1 d . . . . .
O7W O 0.2941(9) 0.8276(12) 0.3397(7) 0.039(4) Uiso 1 1 d . . . . .
O8W O 0.500000 0.324(2) 0.500000 0.070(8) Uiso 1 2 d S T P . .
O9W O 0.0929(10) 0.8220(13) 0.1888(8) 0.049(4) Uiso 1 1 d . . . . .
O10W O 0.7351(15) 0.500000 0.3168(11) 0.049(6) Uiso 1 2 d S T P . .
O11W O 0.4265(18) 0.000000 0.2136(14) 0.069(8) Uiso 1 2 d S T P . .
O12W O 0.1219(12) 0.4297(16) 0.5556(9) 0.064(5) Uiso 1 1 d . . . . .
O13W O 0.2718(16) 0.1299(19) 0.1741(12) 0.090(8) Uiso 1 1 d . . . . .
O14W O 0.406(3) 0.500000 0.091(2) 0.048(12) Uiso 0.5 2 d S T P . .
O15W O 0.039(2) 0.641(3) 0.4786(16) 0.051(9) Uiso 0.5 1 d . . . . .
O16W O 0.135(2) 0.313(3) 0.0600(18) 0.062(11) Uiso 0.5 1 d . . . . .

loop_
_atom_site_aniso_label
_atom_site_aniso_U_11
_atom_site_aniso_U_22
_atom_site_aniso_U_33
_atom_site_aniso_U_23
_atom_site_aniso_U_13
_atom_site_aniso_U_12
Ta1 0.0156(4) 0.0210(5) 0.0173(4) -0.0020(3) 0.0088(3) 0.0039(3)
Ta4 0.0194(4) 0.0255(5) 0.0204(5) -0.0039(3) 0.0115(4) -0.0019(3)
Ta3 0.0158(4) 0.0296(5) 0.0180(5) -0.0008(3) 0.0084(3) 0.0069(3)
Ta2 0.0145(6) 0.0505(8) 0.0176(6) 0.000 0.0109(5) 0.000
Ta5 0.0204(6) 0.0329(7) 0.0236(6) 0.000 0.0159(5) 0.000
Ni1 0.0117(16) 0.0147(16) 0.0174(17) 0.000 0.0086(14) 0.000
Ni2 0.0185(17) 0.034(2) 0.0195(18) 0.000 0.0108(14) 0.000
K1 0.031(2) 0.039(3) 0.031(2) -0.004(2) 0.016(2) -0.011(2)
O1 0.013(4) 0.017(4) 0.003(4) 0.002(3) 0.003(3) -0.001(3)
O2 0.009(4) 0.013(4) 0.005(4) 0.004(3) 0.003(3) 0.001(3)
O3 0.014(7) 0.024(7) 0.008(7) 0.000 0.000(5) 0.000
O4 0.020(7) 0.030(8) 0.021(7) 0.000 0.011(6) 0.000
O5 0.017(9) 0.021(9) 0.017(9) 0.000 0.010(8) 0.000
O6 0.020(6) 0.039(6) 0.008(5) -0.003(5) 0.006(5) 0.006(5)
O7 0.018(9) 0.022(10) 0.031(11) 0.000 0.013(8) 0.000
O8 0.015(7) 0.010(7) 0.013(7) 0.000 0.010(6) 0.000
O9 0.025(6) 0.041(7) 0.034(7) -0.002(5) 0.025(5) 0.004(5)
O10 0.030(6) 0.033(6) 0.035(7) 0.000(5) 0.023(5) 0.003(5)
O11 0.027(6) 0.020(6) 0.033(6) -0.004(5) 0.019(5) 0.004(5)
O12 0.020(6) 0.029(6) 0.021(6) -0.002(5) 0.014(5) -0.003(5)
O13 0.027(8) 0.028(8) 0.028(8) -0.003(6) 0.014(6) 0.005(6)
O14 0.033(6) 0.025(6) 0.022(6) -0.005(5) 0.013(5) 0.007(5)
O15 0.019(7) 0.047(9) 0.023(7) 0.000(7) 0.006(6) 0.002(7)
O1W 0.029(8) 0.040(9) 0.026(8) 0.000 0.015(7) 0.000
O16 0.024(6) 0.027(6) 0.035(7) -0.003(5) 0.010(5) 0.005(5)
O17 0.031(7) 0.035(8) 0.020(7) -0.015(6) 0.007(6) -0.008(6)
O2W 0.035(9) 0.038(9) 0.018(7) 0.007(6) 0.004(7) -0.014(7)
O18 0.047(9) 0.065(10) 0.021(8) -0.013(7) 0.006(7) -0.007(8)
O19 0.031(8) 0.043(9) 0.026(8) 0.000 0.019(7) 0.000
O20 0.011(7) 0.015(7) 0.015(7) 0.000 0.006(6) 0.000
Ta6 0.0150(4) 0.0168(4) 0.0221(5) -0.0011(3) 0.0109(3) 0.0010(3)
O21 0.023(10) 0.076(14) 0.024(10) 0.000 0.018(8) 0.000
K2 0.030(4) 0.048(4) 0.044(4) 0.000 0.017(3) 0.000
K3 0.028(3) 0.065(4) 0.065(4) -0.025(3) 0.014(3) 0.007(3)
K4 0.112(12) 0.032(6) 0.108(12) 0.000 0.095(11) 0.000
Na1 0.015(5) 0.035(6) 0.016(5) 0.000 0.010(4) 0.000
Na2 0.017(5) 0.025(5) 0.025(6) 0.000 0.011(4) 0.000

loop_
_atom_type_symbol
_atom_type_description
_atom_type_scat_dispersion_real
_atom_type_scat_dispersion_imag
_atom_type_scat_source
K K 0.2009 0.2494 'International Tables Vol C Tables 4.2.6.8 and 6.1.1.4'
Na Na 0.0362 0.0249 'International Tables Vol C Tables 4.2.6.8 and 6.1.1.4'
Ni Ni 0.3393 1.1124 'International Tables Vol C Tables 4.2.6.8 and 6.1.1.4'
O O 0.0106 0.0060 'International Tables Vol C Tables 4.2.6.8 and 6.1.1.4'
Ta Ta -0.7052 6.5227 'International Tables Vol C Tables 4.2.6.8 and 6.1.1.4'

loop_
_geom_angle_atom_site_label_1
_geom_angle_atom_site_label_2
_geom_angle_atom_site_label_3
_geom_angle
_geom_angle_site_symmetry_1
_geom_angle_site_symmetry_3
_geom_angle_publ_flag
Ni1 Ta1 K1 160.82(8) . 2_656 ?
Ni1 Ta1 K1 120.65(9) . 8_465 ?
K1 Ta1 K1 78.32(10) 8_465 2_656 ?
O2 Ta1 Ni1 42.8(3) . . ?
O2 Ta1 K1 136.0(3) . 8_465 ?
O2 Ta1 K1 126.3(3) . 2_656 ?
O2 Ta1 O3 88.0(6) . . ?
O2 Ta1 O9 159.1(6) . . ?
O2 Ta1 O13 87.8(5) . . ?
O2 Ta1 O20 83.2(5) . . ?
O3 Ta1 Ni1 80.7(4) . . ?
O3 Ta1 K1 83.4(4) . 2_656 ?
O3 Ta1 K1 134.3(5) . 8_465 ?
O3 Ta1 O13 154.4(6) . . ?
O3 Ta1 O20 77.8(5) . . ?
O9 Ta1 Ni1 116.4(5) . . ?
O9 Ta1 K1 46.3(5) . 8_465 ?
O9 Ta1 K1 73.6(5) . 2_656 ?
O9 Ta1 O3 88.5(7) . . ?
O9 Ta1 O13 86.4(6) . . ?
O9 Ta1 O20 75.9(6) . . ?
O13 Ta1 Ni1 79.2(4) . . ?
O13 Ta1 K1 118.9(4) . 2_656 ?
O13 Ta1 K1 49.2(4) . 8_465 ?
O13 Ta1 O20 76.7(5) . . ?
O14 Ta1 Ni1 143.1(5) . . ?
O14 Ta1 K1 34.5(5) . 2_656 ?
O14 Ta1 K1 81.2(4) . 8_465 ?
O14 Ta1 O2 100.5(6) . . ?
O14 Ta1 O3 105.7(6) . . ?
O14 Ta1 O9 100.3(6) . . ?
O14 Ta1 O13 99.9(6) . . ?
O14 Ta1 O20 174.9(6) . . ?
O20 Ta1 Ni1 40.4(4) . . ?
O20 Ta1 K1 144.4(4) . 2_656 ?
O20 Ta1 K1 93.7(3) . 8_465 ?
Ta5 Ta4 K3 64.09(11) . 3_545 ?
Ni1 Ta4 Ta5 84.97(5) . . ?
Ni1 Ta4 K3 120.99(11) . 3_545 ?
Ni2 Ta4 Ta5 115.07(4) . . ?
Ni2 Ta4 Ni1 61.95(8) . . ?
Ni2 Ta4 K3 176.37(13) . 3_545 ?
O1 Ta4 Ta5 126.6(3) 6_565 . ?
O1 Ta4 Ni1 41.9(3) 6_565 . ?
O1 Ta4 Ni2 44.6(3) 6_565 . ?
O1 Ta4 O8 82.4(5) 6_565 . ?
O1 Ta4 K3 138.9(3) 6_565 3_545 ?
O7 Ta4 Ta5 80.7(5) . . ?
O7 Ta4 Ni1 78.0(5) . . ?
O7 Ta4 Ni2 41.0(5) . . ?
O7 Ta4 O1 82.7(6) . 6_565 ?
O7 Ta4 O8 75.0(6) . . ?
O7 Ta4 K3 136.2(5) . 3_545 ?
O8 Ta4 Ta5 44.4(4) . . ?
O8 Ta4 Ni1 40.6(4) . . ?
O8 Ta4 Ni2 86.6(3) . . ?
O8 Ta4 K3 94.7(3) . 3_545 ?
O10 Ta4 Ta5 32.9(5) . . ?
O10 Ta4 Ni1 117.8(5) . . ?
O10 Ta4 Ni2 127.5(5) . . ?
O10 Ta4 O1 158.8(6) . 6_565 ?
O10 Ta4 O7 86.6(7) . . ?
O10 Ta4 O8 77.2(6) . . ?
O10 Ta4 K3 49.7(5) . 3_545 ?
O11 Ta4 Ta5 82.9(4) . . ?
O11 Ta4 Ni1 79.1(4) . . ?
O11 Ta4 Ni2 133.8(4) . . ?
O11 Ta4 O1 89.9(5) . 6_565 ?
O11 Ta4 O7 152.8(6) . . ?
O11 Ta4 O8 78.1(5) . . ?
O11 Ta4 O10 91.3(6) . . ?
O11 Ta4 K3 49.8(4) . 3_545 ?
O17 Ta4 Ta5 133.9(5) . . ?
O17 Ta4 Ni1 141.1(5) . . ?
O17 Ta4 Ni2 93.2(5) . . ?
O17 Ta4 O1 99.2(6) . 6_565 ?
O17 Ta4 O7 103.3(7) . . ?
O17 Ta4 O8 177.5(6) . . ?
O17 Ta4 O10 101.0(7) . . ?
O17 Ta4 O11 103.8(7) . . ?
O17 Ta4 K3 85.4(5) . 3_545 ?
Ta2 Ta3 K1 65.04(7) . 8_465 ?
Ta2 Ta3 K3 104.94(11) . . ?
Ni1 Ta3 Ta2 84.37(5) . . ?
Ni1 Ta3 K1 123.31(9) . 8_465 ?
Ni1 Ta3 K3 159.20(10) . . ?
Ni2 Ta3 Ta2 115.12(4) . . ?
Ni2 Ta3 Ni1 62.02(8) . . ?
Ni2 Ta3 K1 174.25(10) . 8_465 ?
Ni2 Ta3 K3 97.23(10) . . ?
K1 Ta3 K3 77.37(11) 8_465 . ?
O1 Ta3 Ta2 126.1(3) . . ?
O1 Ta3 Ni1 42.0(3) . . ?
O1 Ta3 Ni2 44.7(3) . . ?
O1 Ta3 K1 140.4(3) . 8_465 ?
O1 Ta3 O20 81.9(5) . . ?
O1 Ta3 K3 124.3(3) . . ?
O4 Ta3 Ta2 82.1(5) . . ?
O4 Ta3 Ni1 78.6(5) . . ?
O4 Ta3 Ni2 40.4(5) . . ?
O4 Ta3 K1 135.9(5) . 8_465 ?
O4 Ta3 O1 82.6(6) . . ?
O4 Ta3 O20 76.8(5) . . ?
O4 Ta3 K3 84.2(5) . . ?
O6 Ta3 Ta2 33.4(4) . . ?
O6 Ta3 Ni1 117.8(4) . . ?
O6 Ta3 Ni2 129.1(4) . . ?
O6 Ta3 K1 47.6(4) . 8_465 ?
O6 Ta3 O1 159.3(6) . . ?
O6 Ta3 O4 88.8(7) . . ?
O6 Ta3 O20 77.8(6) . . ?
O6 Ta3 K3 73.1(4) . . ?
O13 Ta3 Ta2 82.8(4) . . ?
O13 Ta3 Ni1 79.2(4) . . ?
O13 Ta3 Ni2 133.8(4) . . ?
O13 Ta3 K1 51.8(4) . 8_465 ?
O13 Ta3 O1 89.7(5) . . ?
O13 Ta3 O4 154.2(6) . . ?
O13 Ta3 O6 89.9(6) . . ?
O13 Ta3 O20 77.8(5) . . ?
O13 Ta3 K3 119.9(4) . . ?
O15 Ta3 Ta2 133.4(5) . . ?
O15 Ta3 Ni1 142.3(5) . . ?
O15 Ta3 Ni2 94.4(5) . . ?
O15 Ta3 K1 82.1(5) . 8_465 ?
O15 Ta3 O1 100.4(6) . . ?
O15 Ta3 O4 102.9(7) . . ?
O15 Ta3 O6 99.9(6) . . ?
O15 Ta3 O13 102.7(7) . . ?
O15 Ta3 O20 177.7(6) . . ?
O15 Ta3 K3 32.5(5) . . ?
O20 Ta3 Ta2 44.4(4) . . ?
O20 Ta3 Ni1 40.0(4) . . ?
O20 Ta3 Ni2 86.8(3) . . ?
O20 Ta3 K1 96.5(4) . 8_465 ?
O20 Ta3 K3 145.4(4) . . ?
Ta3 Ta2 Ta3 62.09(3) . 6_565 ?
Ta3 Ta2 K1 64.11(7) . 8_465 ?
Ta3 Ta2 K1 125.97(7) 6_565 8_465 ?
Ta3 Ta2 K1 125.97(7) . 3_445 ?
Ta3 Ta2 K1 64.11(7) 6_565 3_445 ?
K1 Ta2 K1 166.37(14) 3_445 8_465 ?
O6 Ta2 Ta3 82.8(4) 6_565 . ?
O6 Ta2 Ta3 32.2(4) . . ?
O6 Ta2 Ta3 82.8(4) . 6_565 ?
O6 Ta2 Ta3 32.2(4) 6_565 6_565 ?
O6 Ta2 K1 47.3(4) 6_565 3_445 ?
O6 Ta2 K1 135.1(4) . 3_445 ?
O6 Ta2 K1 47.3(4) . 8_465 ?
O6 Ta2 K1 135.1(4) 6_565 8_465 ?
O6 Ta2 O6 88.6(8) . 6_565 ?
O6 Ta2 O20 78.0(5) 6_565 . ?
O6 Ta2 O20 78.0(5) . . ?
O9 Ta2 Ta3 123.2(4) . 6_565 ?
O9 Ta2 Ta3 123.2(4) 6_565 . ?
O9 Ta2 Ta3 79.7(4) 6_565 6_565 ?
O9 Ta2 Ta3 79.7(4) . . ?
O9 Ta2 K1 48.4(4) 6_565 3_445 ?
O9 Ta2 K1 137.2(5) . 3_445 ?
O9 Ta2 K1 137.2(5) 6_565 8_465 ?
O9 Ta2 K1 48.4(4) . 8_465 ?
O9 Ta2 O6 155.4(5) . 6_565 ?
O9 Ta2 O6 155.4(5) 6_565 . ?
O9 Ta2 O6 85.7(6) . . ?
O9 Ta2 O6 85.7(6) 6_565 6_565 ?
O9 Ta2 O9 89.5(9) . 6_565 ?
O9 Ta2 O20 77.4(5) . . ?
O9 Ta2 O20 77.4(5) 6_565 . ?
O20 Ta2 Ta3 45.8(3) . 6_565 ?
O20 Ta2 Ta3 45.8(3) . . ?
O20 Ta2 K1 96.77(7) . 8_465 ?
O20 Ta2 K1 96.77(7) . 3_445 ?
O21 Ta2 Ta3 135.5(5) . 6_565 ?
O21 Ta2 Ta3 135.5(5) . . ?
O21 Ta2 K1 83.26(7) . 3_445 ?
O21 Ta2 K1 83.26(7) . 8_465 ?
O21 Ta2 O6 103.3(6) . . ?
O21 Ta2 O6 103.3(6) . 6_565 ?
O21 Ta2 O9 101.3(6) . . ?
O21 Ta2 O9 101.3(6) . 6_565 ?
O21 Ta2 O20 178.1(8) . . ?
Ta4 Ta5 Ta4 62.23(3) 6_565 . ?
Ta4 Ta5 K2 148.55(2) . . ?
Ta4 Ta5 K2 148.55(2) 6_565 . ?
Ta4 Ta5 K3 126.71(9) 6_565 3_545 ?
Ta4 Ta5 K3 64.51(9) . 3_545 ?
Ta4 Ta5 K3 126.71(9) . 8_565 ?
Ta4 Ta5 K3 64.51(9) 6_565 8_565 ?
O8 Ta5 Ta4 45.2(3) . . ?
O8 Ta5 Ta4 45.2(3) . 6_565 ?
O8 Ta5 K2 150.2(4) . . ?
O8 Ta5 K3 95.62(10) . 8_565 ?
O8 Ta5 K3 95.62(10) . 3_545 ?
O10 Ta5 Ta4 32.1(4) . . ?
O10 Ta5 Ta4 82.0(4) 6_565 . ?
O10 Ta5 Ta4 82.0(4) . 6_565 ?
O10 Ta5 Ta4 32.1(4) 6_565 6_565 ?
O10 Ta5 O8 77.2(5) . . ?
O10 Ta5 O8 77.2(5) 6_565 . ?
O10 Ta5 O10 86.5(9) 6_565 . ?
O10 Ta5 K2 122.5(4) . . ?
O10 Ta5 K2 122.5(4) 6_565 . ?
O10 Ta5 K3 50.3(4) 6_565 8_565 ?
O10 Ta5 K3 136.4(5) 6_565 3_545 ?
O10 Ta5 K3 136.4(4) . 8_565 ?
O10 Ta5 K3 50.3(4) . 3_545 ?
O12 Ta5 Ta4 122.7(4) 6_565 . ?
O12 Ta5 Ta4 122.7(4) . 6_565 ?
O12 Ta5 Ta4 79.5(4) . . ?
O12 Ta5 Ta4 79.5(4) 6_565 6_565 ?
O12 Ta5 O8 77.5(5) . . ?
O12 Ta5 O8 77.5(5) 6_565 . ?
O12 Ta5 O10 154.7(6) 6_565 . ?
O12 Ta5 O10 154.7(6) . 6_565 ?
O12 Ta5 O10 86.9(6) 6_565 6_565 ?
O12 Ta5 O10 86.9(6) . . ?
O12 Ta5 O12 88.8(8) 6_565 . ?
O12 Ta5 K2 81.3(4) . . ?
O12 Ta5 K2 81.3(4) 6_565 . ?
O12 Ta5 K3 134.1(4) . 8_565 ?
O12 Ta5 K3 134.1(4) 6_565 3_545 ?
O12 Ta5 K3 46.0(4) . 3_545 ?
O12 Ta5 K3 46.0(4) 6_565 8_565 ?
O19 Ta5 Ta4 133.0(5) . . ?
O19 Ta5 Ta4 133.0(5) . 6_565 ?
O19 Ta5 O8 177.5(8) . . ?
O19 Ta5 O10 101.0(6) . 6_565 ?
O19 Ta5 O10 101.0(6) . . ?
O19 Ta5 O12 104.2(6) . . ?
O19 Ta5 O12 104.2(6) . 6_565 ?
O19 Ta5 K2 32.3(7) . . ?
O19 Ta5 K3 84.46(10) . 3_545 ?
O19 Ta5 K3 84.46(10) . 8_565 ?
K3 Ta5 K2 84.26(9) 8_565 . ?
K3 Ta5 K2 84.26(9) 3_545 . ?
K3 Ta5 K3 168.23(19) 8_565 3_545 ?
Ta1 Ni1 Ta1 65.56(7) 6_565 . ?
Ta1 Ni1 Ta3 65.27(5) 6_565 6_565 ?
Ta1 Ni1 Ta3 100.17(8) 6_565 . ?
Ta1 Ni1 Ta3 100.17(8) . 6_565 ?
Ta1 Ni1 Ta3 65.27(5) . . ?
Ta1 Ni1 Ta6 112.86(9) . . ?
Ta1 Ni1 Ta6 78.86(5) . 6_565 ?
Ta1 Ni1 Ta6 112.86(9) 6_565 6_565 ?
Ta1 Ni1 Ta6 78.86(5) 6_565 . ?
Ta3 Ni1 Ta3 66.65(6) 6_565 . ?
O1 Ni1 Ta1 92.6(3) 6_565 6_565 ?
O1 Ni1 Ta1 140.8(3) . 6_565 ?
O1 Ni1 Ta1 92.6(3) . . ?
O1 Ni1 Ta1 140.8(3) 6_565 . ?
O1 Ni1 Ta3 89.1(3) 6_565 . ?
O1 Ni1 Ta3 40.8(3) 6_565 6_565 ?
O1 Ni1 Ta3 40.8(3) . . ?
O1 Ni1 Ta3 89.1(3) . 6_565 ?
O1 Ni1 O1 84.8(7) . 6_565 ?
O1 Ni1 O2 178.2(4) . 6_565 ?
O1 Ni1 O2 93.4(5) . . ?
O1 Ni1 O2 178.2(4) 6_565 . ?
O1 Ni1 O2 93.4(5) 6_565 6_565 ?
O1 Ni1 Ta6 140.2(3) 6_565 6_565 ?
O1 Ni1 Ta6 92.5(3) . 6_565 ?
O1 Ni1 Ta6 92.5(3) 6_565 . ?
O1 Ni1 Ta6 140.2(3) . . ?
O2 Ni1 Ta1 39.3(3) . . ?
O2 Ni1 Ta1 88.9(3) 6_565 . ?
O2 Ni1 Ta1 88.9(3) . 6_565 ?
O2 Ni1 Ta1 39.3(3) 6_565 6_565 ?
O2 Ni1 Ta3 139.4(3) . 6_565 ?
O2 Ni1 Ta3 89.6(3) . . ?
O2 Ni1 Ta3 89.6(3) 6_565 6_565 ?
O2 Ni1 Ta3 139.4(3) 6_565 . ?
O2 Ni1 O2 88.4(6) . 6_565 ?
O2 Ni1 Ta6 39.6(3) . 6_565 ?
O2 Ni1 Ta6 88.7(3) . . ?
O2 Ni1 Ta6 88.7(3) 6_565 6_565 ?
O2 Ni1 Ta6 39.6(3) 6_565 . ?
O8 Ni1 Ta1 129.7(3) . 6_565 ?
O8 Ni1 Ta1 129.7(3) . . ?
O8 Ni1 Ta3 130.1(3) . . ?
O8 Ni1 Ta3 130.1(3) . 6_565 ?
O8 Ni1 O1 89.4(5) . . ?
O8 Ni1 O1 89.4(5) . 6_565 ?
O8 Ni1 O2 90.4(5) . 6_565 ?
O8 Ni1 O2 90.4(5) . . ?
O8 Ni1 Ta6 50.8(3) . 6_565 ?
O8 Ni1 Ta6 50.8(3) . . ?
O20 Ni1 Ta1 50.4(3) . 6_565 ?
O20 Ni1 Ta1 50.4(3) . . ?
O20 Ni1 Ta3 49.8(3) . . ?
O20 Ni1 Ta3 49.8(3) . 6_565 ?
O20 Ni1 O1 90.5(5) . . ?
O20 Ni1 O1 90.5(5) . 6_565 ?
O20 Ni1 O2 89.7(5) . 6_565 ?
O20 Ni1 O2 89.7(5) . . ?
O20 Ni1 O8 179.9(7) . . ?
O20 Ni1 Ta6 129.2(3) . . ?
O20 Ni1 Ta6 129.2(4) . 6_565 ?
Ta6 Ni1 Ta3 114.16(2) . 6_565 ?
Ta6 Ni1 Ta3 114.16(2) 6_565 . ?
Ta6 Ni1 Ta3 178.12(11) 6_565 6_565 ?
Ta6 Ni1 Ta3 178.12(11) . . ?
Ta6 Ni1 Ta6 64.98(6) 6_565 . ?
Ta4 Ni2 Ta4 67.56(7) . 6_565 ?
Ta3 Ni2 Ta4 119.27(11) . . ?
Ta3 Ni2 Ta4 119.26(11) 6_565 6_565 ?
Ta3 Ni2 Ta4 82.52(6) 6_565 . ?
Ta3 Ni2 Ta4 82.53(6) . 6_565 ?
Ta3 Ni2 Ta3 67.64(8) 6_565 . ?
O1 Ni2 Ta4 88.9(3) . . ?
O1 Ni2 Ta4 88.9(3) 6_565 6_565 ?
O1 Ni2 Ta4 41.7(3) 6_565 . ?
O1 Ni2 Ta4 41.7(3) . 6_565 ?
O1 Ni2 Ta3 41.8(3) 6_565 6_565 ?
O1 Ni2 Ta3 41.8(3) . . ?
O1 Ni2 Ta3 89.0(3) 6_565 . ?
O1 Ni2 Ta3 89.0(3) . 6_565 ?
O1 Ni2 O1 81.7(6) 6_565 . ?
O4 Ni2 Ta4 122.0(4) . . ?
O4 Ni2 Ta4 122.0(4) . 6_565 ?
O4 Ni2 Ta3 40.9(3) . 6_565 ?
O4 Ni2 Ta3 40.9(3) . . ?
O4 Ni2 O1 80.4(5) . . ?
O4 Ni2 O1 80.4(5) . 6_565 ?
O4 Ni2 O7 153.0(8) . . ?
O4 Ni2 O18 100.9(7) . 6_565 ?
O4 Ni2 O18 100.9(7) . . ?
O7 Ni2 Ta4 40.2(3) . 6_565 ?
O7 Ni2 Ta4 40.2(3) . . ?
O7 Ni2 Ta3 121.0(4) . . ?
O7 Ni2 Ta3 121.0(4) . 6_565 ?
O7 Ni2 O1 79.2(5) . 6_565 ?
O7 Ni2 O1 79.2(5) . . ?
O18 Ni2 Ta4 89.1(5) . . ?
O18 Ni2 Ta4 89.1(6) 6_565 6_565 ?
O18 Ni2 Ta4 137.0(5) . 6_565 ?
O18 Ni2 Ta4 137.0(5) 6_565 . ?
O18 Ni2 Ta3 139.9(5) . . ?
O18 Ni2 Ta3 139.9(5) 6_565 6_565 ?
O18 Ni2 Ta3 91.0(5) . 6_565 ?
O18 Ni2 Ta3 91.0(5) 6_565 . ?
O18 Ni2 O1 178.0(7) 6_565 6_565 ?
O18 Ni2 O1 97.0(6) 6_565 . ?
O18 Ni2 O1 178.0(7) . . ?
O18 Ni2 O1 97.0(6) . 6_565 ?
O18 Ni2 O7 99.0(7) . . ?
O18 Ni2 O7 99.0(7) 6_565 . ?
O18 Ni2 O18 84.3(11) 6_565 . ?
Ta3 K1 Ta2 50.85(7) 8_565 3 ?
O6 K1 Ta3 29.4(3) 8_565 8_565 ?
O6 K1 Ta2 30.4(3) 8_565 3 ?
O6 K1 O9 54.8(4) 8_565 8_565 ?
O6 K1 O13 54.6(4) 8_565 8_565 ?
O6 K1 O1W 149.9(5) 8_565 . ?
O6 K1 Na2 125.3(3) 8_565 . ?
O6 K1 O3W 89.3(4) 8_565 . ?
O6 K1 O15W 77.7(7) 8_565 8_565 ?
O9 K1 Ta3 61.1(3) 8_565 8_565 ?
O9 K1 Ta2 29.8(3) 8_565 3 ?
O9 K1 O13 53.8(4) 8_565 8_565 ?
O9 K1 O1W 150.8(5) 8_565 . ?
O9 K1 Na2 125.0(3) 8_565 . ?
O9 K1 O15W 77.3(7) 8_565 8_565 ?
O13 K1 Ta3 29.9(3) 8_565 8_565 ?
O13 K1 Ta2 61.7(3) 8_565 3 ?
O13 K1 O1W 119.5(5) 8_565 . ?
O13 K1 Na2 81.7(3) 8_565 . ?
O13 K1 O15W 124.6(7) 8_565 8_565 ?
O14 K1 Ta3 146.2(3) 2_656 8_565 ?
O14 K1 Ta2 98.0(3) 2_656 3 ?
O14 K1 O6 126.4(4) 2_656 8_565 ?
O14 K1 O9 85.4(4) 2_656 8_565 ?
O14 K1 O13 130.2(4) 2_656 8_565 ?
O14 K1 O1W 81.4(5) 2_656 . ?
O14 K1 Na2 106.2(4) 2_656 . ?
O14 K1 O3W 144.3(4) 2_656 . ?
O14 K1 O15W 57.7(7) 2_656 8_565 ?
O1W K1 Ta3 130.0(4) . 8_565 ?
O1W K1 Ta2 178.8(4) . 3 ?
O1W K1 Na2 37.8(4) . . ?
O1W K1 O15W 115.9(8) . 8_565 ?
O16 K1 Ta3 101.9(3) 6_565 8_565 ?
O16 K1 Ta2 99.7(3) 6_565 3 ?
O16 K1 O6 85.8(4) 6_565 8_565 ?
O16 K1 O9 128.0(5) 6_565 8_565 ?
O16 K1 O13 130.8(4) 6_565 8_565 ?
O16 K1 O14 95.5(4) 6_565 2_656 ?
O16 K1 O1W 79.4(5) 6_565 . ?
O16 K1 O2W 143.0(5) 6_565 . ?
O16 K1 Na2 104.7(4) 6_565 . ?
O16 K1 O3W 85.3(4) 6_565 . ?
O16 K1 O15W 60.6(7) 6_565 8_565 ?
O2W K1 Ta3 96.1(3) . 8_565 ?
O2W K1 Ta2 116.7(3) . 3 ?
O2W K1 O6 122.3(4) . 8_565 ?
O2W K1 O9 89.1(4) . 8_565 ?
O2W K1 O13 67.9(4) . 8_565 ?
O2W K1 O14 86.6(4) . 2_656 ?
O2W K1 O1W 64.4(5) . . ?
O2W K1 Na2 40.5(3) . . ?
O2W K1 O3W 72.6(4) . . ?
O2W K1 O15W 142.3(8) . 8_565 ?
Na2 K1 Ta3 97.05(18) . 8_565 ?
Na2 K1 Ta2 143.35(19) . 3 ?
O3W K1 Ta3 66.6(3) . 8_565 ?
O3W K1 Ta2 117.1(3) . 3 ?
O3W K1 O9 121.8(4) . 8_565 ?
O3W K1 O13 68.3(4) . 8_565 ?
O3W K1 O1W 63.7(4) . . ?
O3W K1 Na2 40.5(3) . . ?
O3W K1 O15W 144.0(7) . 8_565 ?
O15W K1 Ta3 107.0(7) 8_565 8_565 ?
O15W K1 Ta2 62.9(7) 8_565 3 ?
O15W K1 Na2 153.7(7) 8_565 . ?
Ta4 O1 Ta3 162.8(7) 6_565 . ?
Ta4 O1 Ni1 97.4(5) 6_565 . ?
Ta4 O1 Ni2 93.7(4) 6_565 . ?
Ta3 O1 Ni1 97.2(5) . . ?
Ta3 O1 Ni2 93.5(5) . . ?
Ni1 O1 Ni2 96.8(5) . . ?
Ta1 O2 Ni1 97.9(5) . . ?
Ta1 O2 Ta6 164.3(7) . 6_565 ?
Ta6 O2 Ni1 97.8(5) 6_565 . ?
Ta1 O3 Ta1 115.1(8) 6_565 . ?
Ta1 O3 K4 114.0(5) . . ?
Ta1 O3 K4 114.0(5) 6_565 . ?
Ta3 O4 Ta3 114.2(9) 6_565 . ?
Ni2 O4 Ta3 98.7(6) . 6_565 ?
Ni2 O4 Ta3 98.7(6) . . ?
Ta6 O5 Ta6 115.1(9) . 6_565 ?
Ta6 O5 K4 114.1(5) 6_565 . ?
Ta6 O5 K4 114.1(5) . . ?
Ta3 O6 Ta2 114.4(6) . . ?
Ta3 O6 K1 102.9(6) . 8_465 ?
Ta2 O6 K1 102.4(5) . 8_465 ?
Ta4 O7 Ta4 116.6(9) 6_565 . ?
Ta4 O7 Ni2 98.8(6) 6_565 . ?
Ta4 O7 Ni2 98.8(6) . . ?
Ta4 O8 Ta4 93.4(6) 6_565 . ?
Ta4 O8 Ta6 89.44(4) 6_565 6_565 ?
Ta4 O8 Ta6 89.44(4) . . ?
Ta4 O8 Ta6 176.8(6) 6_565 . ?
Ta4 O8 Ta6 176.8(6) . 6_565 ?
Ta5 O8 Ta4 90.4(5) . . ?
Ta5 O8 Ta4 90.4(5) . 6_565 ?
Ta5 O8 Ta6 90.9(5) . 6_565 ?
Ta5 O8 Ta6 90.9(5) . . ?
Ni1 O8 Ta4 90.5(5) . 6_565 ?
Ni1 O8 Ta4 90.5(5) . . ?
Ni1 O8 Ta5 178.7(9) . . ?
Ni1 O8 Ta6 88.1(5) . 6_565 ?
Ni1 O8 Ta6 88.1(5) . . ?
Ta6 O8 Ta6 87.6(5) . 6_565 ?
Ta1 O9 K1 104.9(6) . 8_465 ?
Ta2 O9 Ta1 115.8(7) . . ?
Ta2 O9 K1 101.8(6) . 8_465 ?
Ta4 O10 Ta5 115.0(7) . . ?
Ta4 O10 K3 100.4(6) . 3_545 ?
Ta5 O10 K3 98.7(6) . 3_545 ?
Ta4 O11 Ta6 116.5(7) . . ?
Ta4 O11 K3 100.3(5) . 3_545 ?
Ta6 O11 K3 98.7(5) . 3_545 ?
Ta5 O12 K3 103.7(5) . 3_545 ?
Ta6 O12 Ta5 115.9(6) . . ?
Ta6 O12 K3 104.0(6) . 3_545 ?
Ta1 O13 K1 101.1(5) . 8_465 ?
Ta3 O13 Ta1 116.2(7) . . ?
Ta3 O13 K1 98.3(5) . 8_465 ?
Ta1 O14 K1 125.0(7) . 2_656 ?
Ta3 O15 K3 127.5(7) . . ?
K1 O1W K1 164.0(7) . 6_565 ?
Na2 O1W K1 82.0(4) . . ?
Na2 O1W K1 82.0(4) . 6_565 ?
Ta6 O16 K1 127.4(7) . 6_565 ?
Na2 O2W K1 89.4(5) . . ?
Ta5 O19 K2 126.7(10) . . ?
Ta1 O20 Ta1 89.3(6) 6_565 . ?
Ta1 O20 Ta3 89.34(3) . . ?
Ta1 O20 Ta3 178.5(6) . 6_565 ?
Ta1 O20 Ta3 178.5(6) 6_565 . ?
Ta1 O20 Ta3 89.35(3) 6_565 6_565 ?
Ta3 O20 Ta3 92.0(6) 6_565 . ?
Ta2 O20 Ta1 90.8(5) . . ?
Ta2 O20 Ta1 90.8(5) . 6_565 ?
Ta2 O20 Ta3 89.8(5) . . ?
Ta2 O20 Ta3 89.8(5) . 6_565 ?
Ni1 O20 Ta1 89.2(5) . . ?
Ni1 O20 Ta1 89.2(5) . 6_565 ?
Ni1 O20 Ta3 90.2(5) . 6_565 ?
Ni1 O20 Ta3 90.2(5) . . ?
Ni1 O20 Ta2 179.9(9) . . ?
Ni1 Ta6 K1 160.54(9) . 6_565 ?
Ni1 Ta6 Ta6 57.51(3) . 6_565 ?
Ni1 Ta6 K3 121.96(10) . 3_545 ?
O2 Ta6 Ni1 42.7(3) 6_565 . ?
O2 Ta6 K1 125.8(3) 6_565 6_565 ?
O2 Ta6 O8 83.7(5) 6_565 . ?
O2 Ta6 O11 87.6(5) 6_565 . ?
O2 Ta6 Ta6 84.6(3) 6_565 6_565 ?
O2 Ta6 K3 136.5(3) 6_565 3_545 ?
O5 Ta6 Ni1 80.7(5) . . ?
O5 Ta6 K1 83.4(5) . 6_565 ?
O5 Ta6 O2 88.1(6) . 6_565 ?
O5 Ta6 O8 78.6(5) . . ?
O5 Ta6 O11 154.5(6) . . ?
O5 Ta6 O12 89.2(6) . . ?
O5 Ta6 Ta6 32.5(4) . 6_565 ?
O5 Ta6 K3 134.2(5) . 3_545 ?
O8 Ta6 Ni1 41.0(4) . . ?
O8 Ta6 K1 144.9(4) . 6_565 ?
O8 Ta6 Ta6 46.2(3) . 6_565 ?
O8 Ta6 K3 94.0(3) . 3_545 ?
O11 Ta6 Ni1 79.1(4) . . ?
O11 Ta6 K1 119.0(4) . 6_565 ?
O11 Ta6 O8 75.9(5) . . ?
O11 Ta6 Ta6 122.1(4) . 6_565 ?
O11 Ta6 K3 50.2(4) . 3_545 ?
O12 Ta6 Ni1 116.6(4) . . ?
O12 Ta6 K1 74.3(4) . 6_565 ?
O12 Ta6 O2 159.2(5) . 6_565 ?
O12 Ta6 O8 75.6(6) . . ?
O12 Ta6 O11 86.1(5) . . ?
O12 Ta6 Ta6 82.1(4) . 6_565 ?
O12 Ta6 K3 45.8(4) . 3_545 ?
O16 Ta6 Ni1 143.8(5) . . ?
O16 Ta6 K1 32.7(5) . 6_565 ?
O16 Ta6 O2 101.2(6) . 6_565 ?
O16 Ta6 O5 104.4(6) . . ?
O16 Ta6 O8 174.2(6) . . ?
O16 Ta6 O11 101.1(6) . . ?
O16 Ta6 O12 99.4(6) . . ?
O16 Ta6 Ta6 136.8(5) . 6_565 ?
O16 Ta6 K3 80.3(5) . 3_545 ?
Ta6 Ta6 K1 111.60(7) 6_565 6_565 ?
Ta6 Ta6 K3 123.91(12) 6_565 3_545 ?
K3 Ta6 K1 77.38(11) 3_545 6_565 ?
Ta5 K2 Na1 172.4(2) . 3 ?
O19 K2 Ta5 21.0(4) . . ?
O19 K2 Na1 166.6(5) . 3 ?
O19 K2 Na2 106.6(5) . . ?
O19 K2 O3W 83.0(5) . . ?
O19 K2 O3W 83.0(5) . 6_565 ?
O19 K2 O9W 89.8(4) . 3_545 ?
O19 K2 O9W 89.8(4) . 8_565 ?
Na2 K2 Ta5 85.5(2) . . ?
Na2 K2 Na1 86.9(2) . 3 ?
O3W K2 Ta5 66.0(3) . . ?
O3W K2 Ta5 66.0(3) 6_565 . ?
O3W K2 Na1 107.9(3) . 3 ?
O3W K2 Na1 107.9(3) 6_565 3 ?
O3W K2 Na2 41.6(3) 6_565 . ?
O3W K2 Na2 41.6(3) . . ?
O3W K2 O3W 68.7(5) 6_565 . ?
O9W K2 Ta5 98.0(4) 8_565 . ?
O9W K2 Ta5 98.0(4) 3_545 . ?
O9W K2 Na1 84.9(4) 3_545 3 ?
O9W K2 Na1 84.9(4) 8_565 3 ?
O9W K2 Na2 112.3(4) 3_545 . ?
O9W K2 Na2 112.3(4) 8_565 . ?
O9W K2 O3W 147.2(5) 3_545 . ?
O9W K2 O3W 147.2(5) 8_565 6_565 ?
O9W K2 O3W 78.7(5) 8_565 . ?
O9W K2 O3W 78.7(5) 3_545 6_565 ?
O9W K2 O9W 133.4(8) 3_545 8_565 ?
O10W K2 Ta5 129.6(6) . . ?
O10W K2 O19 150.6(8) . . ?
O10W K2 Na1 42.8(6) . 3 ?
O10W K2 Na2 44.1(6) . . ?
O10W K2 O3W 72.9(6) . 6_565 ?
O10W K2 O3W 72.9(6) . . ?
O10W K2 O9W 101.4(5) . 3_545 ?
O10W K2 O9W 101.4(5) . 8_565 ?
Ta4 K3 Ta3 155.01(17) 3_455 . ?
Ta4 K3 Na1 91.52(18) 3_455 3_455 ?
Ta5 K3 Ta4 51.40(8) 3_455 3_455 ?
Ta5 K3 Ta3 116.31(15) 3_455 . ?
Ta5 K3 Ta6 52.26(8) 3_455 3_455 ?
Ta5 K3 Na1 140.5(2) 3_455 3_455 ?
O10 K3 Ta4 29.9(3) 3_455 3_455 ?
O10 K3 Ta3 146.8(4) 3_455 . ?
O10 K3 Ta5 31.0(3) 3_455 3_455 ?
O10 K3 O11 55.7(4) 3_455 3_455 ?
O10 K3 Ta6 63.9(3) 3_455 3_455 ?
O10 K3 Na1 119.3(3) 3_455 3_455 ?
O10 K3 O11W 147.3(7) 3_455 3_455 ?
O11 K3 Ta4 29.9(3) 3_455 3_455 ?
O11 K3 Ta3 127.8(3) 3_455 . ?
O11 K3 Ta5 63.2(3) 3_455 3_455 ?
O11 K3 Ta6 31.0(3) 3_455 3_455 ?
O11 K3 Na1 77.8(3) 3_455 3_455 ?
O11 K3 O11W 119.7(7) 3_455 3_455 ?
O12 K3 Ta4 62.2(3) 3_455 3_455 ?
O12 K3 Ta3 96.5(3) 3_455 . ?
O12 K3 Ta5 30.4(3) 3_455 3_455 ?
O12 K3 O10 56.2(4) 3_455 3_455 ?
O12 K3 O11 55.8(4) 3_455 3_455 ?
O12 K3 Ta6 30.2(3) 3_455 3_455 ?
O12 K3 Na1 126.3(4) 3_455 3_455 ?
O12 K3 O6W 92.0(5) 3_455 . ?
O12 K3 O11W 153.3(7) 3_455 3_455 ?
O12 K3 O13W 127.6(6) 3_455 3_455 ?
O15 K3 Ta4 149.8(4) . 3_455 ?
O15 K3 Ta3 20.0(3) . . ?
O15 K3 Ta5 100.7(4) . 3_455 ?
O15 K3 O10 128.9(5) . 3_455 ?
O15 K3 O11 134.1(5) . 3_455 ?
O15 K3 O12 87.9(4) . 3_455 ?
O15 K3 Ta6 104.1(3) . 3_455 ?
O15 K3 Na1 111.1(4) . 3_455 ?
O15 K3 O6W 87.0(6) . . ?
O15 K3 O11W 79.4(7) . 3_455 ?
O15 K3 O13W 143.5(7) . 3_455 ?
Ta6 K3 Ta4 51.86(7) 3_455 3_455 ?
Ta6 K3 Ta3 103.15(14) 3_455 . ?
Ta6 K3 Na1 96.3(2) 3_455 3_455 ?
Na1 K3 Ta3 91.6(2) 3_455 . ?
O6W K3 Ta4 97.5(5) . 3_455 ?
O6W K3 Ta3 68.7(5) . . ?
O6W K3 Ta5 119.8(5) . 3_455 ?
O6W K3 O10 124.9(6) . 3_455 ?
O6W K3 O11 69.3(5) . 3_455 ?
O6W K3 Ta6 67.9(5) . 3_455 ?
O6W K3 Na1 43.0(5) . 3_455 ?
O6W K3 O11W 64.2(7) . 3_455 ?
O6W K3 O13W 83.8(8) . 3_455 ?
O11W K3 Ta4 129.4(6) 3_455 3_455 ?
O11W K3 Ta3 64.7(6) 3_455 . ?
O11W K3 Ta5 176.0(6) 3_455 3_455 ?
O11W K3 Ta6 131.7(6) 3_455 3_455 ?
O11W K3 Na1 42.0(6) 3_455 3_455 ?
O13W K3 Ta4 66.7(6) 3_455 3_455 ?
O13W K3 Ta3 129.0(6) 3_455 . ?
O13W K3 Ta5 114.6(6) 3_455 3_455 ?
O13W K3 O10 84.2(6) 3_455 3_455 ?
O13W K3 O11 74.3(6) 3_455 3_455 ?
O13W K3 Ta6 104.9(6) 3_455 3_455 ?
O13W K3 Na1 43.9(6) 3_455 3_455 ?
O13W K3 O11W 64.8(8) 3_455 3_455 ?
O3 K4 O3 180.0 . 5_666 ?
O3 K4 O5 98.0(5) . 5_666 ?
O3 K4 O5 98.0(5) 5_666 . ?
O3 K4 O5 82.0(5) 5_666 5_666 ?
O3 K4 O5 82.0(5) . . ?
O5 K4 O5 180.0 . 5_666 ?
O8W K4 O3 90.000(5) . 5_666 ?
O8W K4 O3 90.000(7) 5_666 5_666 ?
O8W K4 O3 90.000(5) 5_666 . ?
O8W K4 O3 90.000(7) . . ?
O8W K4 O5 90.000(2) . 5_666 ?
O8W K4 O5 90.000(1) 5_666 . ?
O8W K4 O5 90.000(3) . . ?
O8W K4 O5 90.000(3) 5_666 5_666 ?
O8W K4 O8W 180.0 5_666 . ?
K3 Na1 K2 119.17(16) 3_545 3_445 ?
K3 Na1 K2 119.17(16) 8 3_445 ?
K3 Na1 K3 112.7(3) 3_545 8 ?
O6W Na1 K2 125.4(5) 3_545 3_445 ?
O6W Na1 K2 125.4(5) 8 3_445 ?
O6W Na1 K3 46.9(5) 3_545 3_545 ?
O6W Na1 K3 112.5(6) 3_545 8 ?
O6W Na1 K3 46.9(5) 8 8 ?
O6W Na1 K3 112.5(6) 8 3_545 ?
O6W Na1 O6W 79.7(10) 3_545 8 ?
O6W Na1 O13W 153.7(9) 8 . ?
O6W Na1 O13W 153.7(9) 3_545 6 ?
O6W Na1 O13W 91.8(8) 3_545 . ?
O6W Na1 O13W 91.8(8) 8 6 ?
O11W Na1 K2 148.7(8) . 3_445 ?
O11W Na1 K3 56.41(14) . 3_545 ?
O11W Na1 K3 56.41(14) . 8 ?
O11W Na1 O6W 76.5(8) . 8 ?
O11W Na1 O6W 76.5(8) . 3_545 ?
O11W Na1 O13W 77.3(8) . 6 ?
O11W Na1 O13W 77.3(8) . . ?
O13W Na1 K2 79.7(6) . 3_445 ?
O13W Na1 K2 79.7(6) 6 3_445 ?
O13W Na1 K3 48.4(6) 6 8 ?
O13W Na1 K3 117.5(7) 6 3_545 ?
O13W Na1 K3 48.4(6) . 3_545 ?
O13W Na1 K3 117.5(7) . 8 ?
O13W Na1 O13W 85.0(12) 6 . ?
K1 Na2 K1 120.2(3) 6_565 . ?
O1W Na2 K1 60.13(15) . . ?
O1W Na2 K1 60.14(15) . 6_565 ?
O1W Na2 O2W 87.8(6) . 6_565 ?
O1W Na2 O2W 87.8(6) . . ?
O1W Na2 K2 124.3(7) . . ?
O1W Na2 O3W 88.2(6) . . ?
O1W Na2 O3W 88.2(6) . 6_565 ?
O1W Na2 O10W 172.3(10) . . ?
O2W Na2 K1 50.2(4) . . ?
O2W Na2 K1 125.8(5) . 6_565 ?
O2W Na2 K1 125.8(5) 6_565 . ?
O2W Na2 K1 50.2(4) 6_565 6_565 ?
O2W Na2 O2W 89.9(8) . 6_565 ?
O2W Na2 K2 127.2(4) 6_565 . ?
O2W Na2 K2 127.2(4) . . ?
O2W Na2 O3W 175.9(7) . 6_565 ?
O2W Na2 O3W 90.8(5) 6_565 6_565 ?
O2W Na2 O3W 90.8(5) . . ?
O2W Na2 O3W 175.9(7) 6_565 . ?
O2W Na2 O10W 97.6(7) 6_565 . ?
O2W Na2 O10W 97.6(7) . . ?
K2 Na2 K1 106.9(2) . 6_565 ?
K2 Na2 K1 106.9(2) . . ?
O3W Na2 K1 52.4(3) 6_565 6_565 ?
O3W Na2 K1 126.6(5) 6_565 . ?
O3W Na2 K1 126.6(5) . 6_565 ?
O3W Na2 K1 52.4(3) . . ?
O3W Na2 K2 54.9(4) 6_565 . ?
O3W Na2 K2 54.9(4) . . ?
O3W Na2 O3W 88.2(7) . 6_565 ?
O3W Na2 O10W 86.3(6) . . ?
O3W Na2 O10W 86.3(6) 6_565 . ?
O10W Na2 K1 119.68(16) . 6_565 ?
O10W Na2 K1 119.68(16) . . ?
O10W Na2 K2 48.0(6) . . ?
K1 O3W K2 167.6(6) . . ?
Na2 O3W K1 87.1(5) . . ?
Na2 O3W K2 83.5(4) . . ?
Na1 O6W K3 90.1(7) 3_455 . ?
Na2 O10W K2 87.9(9) . . ?
K3 O11W K3 162.8(11) 8 3_545 ?
Na1 O11W K3 81.6(6) . 8 ?
Na1 O11W K3 81.6(6) . 3_545 ?
Na1 O13W K3 87.7(9) . 3_545 ?

loop_
_geom_bond_atom_site_label_1
_geom_bond_atom_site_label_2
_geom_bond_distance
_geom_bond_site_symmetry_2
_geom_bond_publ_flag
Ta1 Ni1 3.104(3) . ?
Ta1 K1 4.169(5) 2_656 ?
Ta1 K1 3.987(5) 8_465 ?
Ta1 O2 1.986(11) . ?
Ta1 O3 1.991(9) . ?
Ta1 O9 1.989(13) . ?
Ta1 O13 2.012(14) . ?
Ta1 O14 1.785(14) . ?
Ta1 O20 2.392(12) . ?
Ta4 Ta5 3.3308(12) . ?
Ta4 Ni1 3.137(3) . ?
Ta4 Ni2 3.096(3) . ?
Ta4 O1 2.062(11) 6_565 ?
Ta4 O7 2.023(10) . ?
Ta4 O8 2.364(11) . ?
Ta4 O10 1.951(14) . ?
Ta4 O11 1.949(14) . ?
Ta4 O17 1.784(14) . ?
Ta4 K3 3.847(5) 3_545 ?
Ta3 Ta2 3.3385(12) . ?
Ta3 Ni1 3.134(2) . ?
Ta3 Ni2 3.093(3) . ?
Ta3 K1 3.873(5) 8_465 ?
Ta3 O1 2.066(11) . ?
Ta3 O4 2.051(10) . ?
Ta3 O6 1.953(13) . ?
Ta3 O13 1.951(14) . ?
Ta3 O15 1.791(15) . ?
Ta3 O20 2.393(11) . ?
Ta3 K3 4.153(6) . ?
Ta2 K1 3.903(5) 3_445 ?
Ta2 K1 3.903(5) 8_465 ?
Ta2 O6 2.019(14) 6_565 ?
Ta2 O6 2.019(14) . ?
Ta2 O9 1.983(16) . ?
Ta2 O9 1.983(16) 6_565 ?
Ta2 O20 2.335(16) . ?
Ta2 O21 1.827(19) . ?
Ta5 O8 2.329(15) . ?
Ta5 O10 1.997(16) 6_565 ?
Ta5 O10 1.997(16) . ?
Ta5 O12 1.995(14) 6_565 ?
Ta5 O12 1.995(14) . ?
Ta5 O19 1.82(2) . ?
Ta5 K2 4.078(7) . ?
Ta5 K3 3.834(7) 3_545 ?
Ta5 K3 3.834(7) 8_565 ?
Ni1 O1 2.113(12) 6_565 ?
Ni1 O1 2.113(12) . ?
Ni1 O2 2.128(12) 6_565 ?
Ni1 O2 2.128(12) . ?
Ni1 O8 2.042(16) . ?
Ni1 O20 2.014(17) . ?
Ni1 Ta6 3.110(2) 6_565 ?
Ni1 Ta6 3.110(2) . ?
Ni2 O1 2.178(12) . ?
Ni2 O1 2.178(12) 6_565 ?
Ni2 O4 2.026(19) . ?
Ni2 O7 2.054(19) . ?
Ni2 O18 2.039(17) 6_565 ?
Ni2 O18 2.039(17) . ?
K1 O6 2.936(15) 8_565 ?
K1 O9 2.981(16) 8_565 ?
K1 O13 3.076(14) 8_565 ?
K1 O14 2.881(14) 2_656 ?
K1 O1W 3.241(6) . ?
K1 O16 2.841(15) 6_565 ?
K1 O2W 2.843(18) . ?
K1 Na2 3.701(7) . ?
K1 O3W 2.937(15) . ?
K1 O15W 3.38(4) 8_565 ?
O2 Ta6 1.999(11) 6_565 ?
O3 K4 2.988(17) . ?
O5 Ta6 1.980(10) 6_565 ?
O5 Ta6 1.980(10) . ?
O5 K4 2.999(18) . ?
O8 Ta6 2.413(12) . ?
O8 Ta6 2.413(12) 6_565 ?
O10 K3 2.983(16) 3_545 ?
O11 Ta6 2.004(14) . ?
O11 K3 2.987(14) 3_545 ?
O12 Ta6 1.992(12) . ?
O12 K3 2.836(15) 3_545 ?
O15 K3 2.813(15) . ?
O1W Na2 2.29(2) . ?
O16 Ta6 1.793(15) . ?
O2W Na2 2.402(16) . ?
O19 K2 2.72(2) . ?
Ta6 Ta6 3.3415(14) 6_565 ?
Ta6 K3 3.841(6) 3_545 ?
K2 Na1 4.451(12) 3 ?
K2 Na2 3.599(13) . ?
K2 O3W 2.964(15) 6_565 ?
K2 O3W 2.964(15) . ?
K2 O9W 2.745(19) 8_565 ?
K2 O9W 2.745(19) 3_545 ?
K2 O10W 2.68(3) . ?
K3 Na1 3.929(9) 3_455 ?
K3 O6W 2.87(2) . ?
K3 O11W 3.309(8) 3_455 ?
K3 O13W 2.94(3) 3_455 ?
K4 O8W 2.49(3) 5_666 ?
K4 O8W 2.49(3) . ?
Na1 O6W 2.68(2) 8 ?
Na1 O6W 2.68(2) 3_545 ?
Na1 O11W 2.66(3) . ?
Na1 O13W 2.72(3) 6 ?
Na1 O13W 2.72(3) . ?
Na2 O3W 2.404(15) . ?
Na2 O3W 2.405(16) 6_565 ?
Na2 O10W 2.51(3) . ?
